data_4513536
loop_
_publ_author_name
'Yang, Jie'
'Liu, Xiaobin'
'Wang, Xiaoqing'
'Dai, Fangna'
'Zhou, Yan'
'Dong, Bin'
'Zhang, Liangliang'
'Liu, Yanru'
'Sun, Daofeng'

_publ_section_title
;
 Syntheses, Crystal Structures, and Properties of Four Metal--Organic
 Complexes Based on
 1,4,5,6,7,7-Hexachlorobicyclo[2.2.1]hept-5-ene-2,3-dicarboxylic Acid
;
_journal_issue 9
_journal_name_full 'Crystal Growth &amp; Design'
_journal_page_first 4198
_journal_paper_doi 10.1021/acs.cgd.5b00164
_journal_volume 15
_journal_year 2015
_chemical_formula_moiety 'C28 H14 Cd2 Cl12 N2 O10, C2 H6 O'
_chemical_formula_sum 'C30 H20 Cd2 Cl12 N2 O11'
_chemical_formula_weight 1234.68
_chemical_name_systematic
;
 ? 
;
_space_group_crystal_system monoclinic
_space_group_IT_number 14
_space_group_name_Hall '-P 2ybc'
_space_group_name_H-M_alt 'P 1 21/c 1'
_symmetry_space_group_name_Hall '-P 2ybc'
_symmetry_space_group_name_H-M 'P 1 21/c 1'
_atom_sites_solution_hydrogens geom
_atom_sites_solution_primary iterative
_atom_sites_solution_secondary difmap
_audit_creation_date 2014-09-14
_audit_creation_method
;
Olex2 1.2
(compiled 2014.08.28 svn.r2986 for OlexSys, GUI svn.r4874)
;
_cell_angle_alpha 90.00
_cell_angle_beta 114.451(4)
_cell_angle_gamma 90.00
_cell_formula_units_Z 4
_cell_length_a 13.7798(12)
_cell_length_b 12.6363(11)
_cell_length_c 25.0522(18)
_cell_measurement_reflns_used 8763
_cell_measurement_temperature 293(2)
_cell_volume 3971.0(6)
_computing_cell_refinement 'SAINT v7.23A (Bruker, 2003)'
_computing_data_reduction 'SAINT v7.23A (Bruker, 2003)'
_computing_molecular_graphics 'Olex2 (Dolomanov et al., 2009)'
_computing_publication_material 'Olex2 (Dolomanov et al., 2009)'
_computing_structure_refinement 'XL (Sheldrick, 2008)'
_computing_structure_solution
;
Superflip (Palatinus & Chapuis, 2007;Palatinus & van der Lee, 2008;
Palatinus et al., 2012)
;
_diffrn_ambient_temperature 293(2)
_diffrn_measured_fraction_theta_full 0.999
_diffrn_measured_fraction_theta_max 0.999
_diffrn_measurement_device_type 'CCD area detector'
_diffrn_measurement_method 'phi and omega scans'
_diffrn_radiation_monochromator graphite
_diffrn_radiation_type MoK\a
_diffrn_radiation_wavelength 0.71073
_diffrn_reflns_av_R_equivalents 0.0225
_diffrn_reflns_av_unetI/netI 0.0266
_diffrn_reflns_limit_h_max 15
_diffrn_reflns_limit_h_min -16
_diffrn_reflns_limit_k_max 15
_diffrn_reflns_limit_k_min -15
_diffrn_reflns_limit_l_max 29
_diffrn_reflns_limit_l_min -19
_diffrn_reflns_number 19468
_diffrn_reflns_theta_full 25.03
_diffrn_reflns_theta_max 25.03
_diffrn_reflns_theta_min 1.79
_diffrn_source 'fine-focus sealed tube'
_exptl_absorpt_coefficient_mu 1.939
_exptl_absorpt_correction_type none
_exptl_crystal_colour colourless
_exptl_crystal_density_diffrn 2.065
_exptl_crystal_density_method 'not measured'
_exptl_crystal_description block
_exptl_crystal_F_000 2408
_exptl_crystal_size_max 0.14
_exptl_crystal_size_mid 0.13
_exptl_crystal_size_min 0.12
_refine_diff_density_max 1.216
_refine_diff_density_min -0.997
_refine_diff_density_rms 0.085
_refine_ls_extinction_method none
_refine_ls_goodness_of_fit_ref 1.035
_refine_ls_hydrogen_treatment constr
_refine_ls_matrix_type full
_refine_ls_number_parameters 501
_refine_ls_number_reflns 7005
_refine_ls_number_restraints 0
_refine_ls_restrained_S_all 1.035
_refine_ls_R_factor_all 0.0347
_refine_ls_R_factor_gt 0.0286
_refine_ls_shift/su_max 0.002
_refine_ls_shift/su_mean 0.000
_refine_ls_structure_factor_coef Fsqd
_refine_ls_weighting_details 'calc w=1/[\s^2^(Fo^2^)+(0.0370P)^2^+6.0820P] where P=(Fo^2^+2Fc^2^)/3'
_refine_ls_weighting_scheme calc
_refine_ls_wR_factor_gt 0.0725
_refine_ls_wR_factor_ref 0.0761
_reflns_number_gt 6073
_reflns_number_total 7005
_reflns_threshold_expression >2sigma(I)
_cod_data_source_file cg5b00164_si_002.cif
_cod_data_source_block a
_cod_depositor_comments 'Adding full bibliography for 4513533--4513536.cif.'
_cod_database_code 4513536
_olex2_refinement_description
;
1. Fixed Uiso
 At 1.2 times of:
  All C(H) groups, All C(H,H) groups
 At 1.5 times of:
  All C(H,H,H) groups, All O(H) groups, All O(H,H) groups
2.a Riding coordinates:
 O1W(H1Wa,H1Wb)
2.b Ternary CH refined with riding coordinates:
 C9(H9), C2(H2), C12(H12), C13(H13)
2.c Secondary CH2 refined with riding coordinates:
 C4(H4a,H4b)
2.d Aromatic/amide H refined with riding coordinates:
 C29(H29), C28(H28), C21(H21), C24(H24), C23(H23), C20(H20), C26(H26), C27(H27)
2.e Idealised Me refined as rotating group:
 C1A(H1Aa,H1Ab,H1Ac)
2.f Idealised tetrahedral OH refined as rotating group:
 O10(H10)
;
_olex2_submission_special_instructions 'No special instructions were received'

loop_
_space_group_symop_id
_space_group_symop_operation_xyz
1 'x, y, z'
2 '-x, y+1/2, -z+1/2'
3 '-x, -y, -z'
4 'x, -y-1/2, z-1/2'

loop_
_atom_site_label
_atom_site_type_symbol
_atom_site_fract_x
_atom_site_fract_y
_atom_site_fract_z
_atom_site_U_iso_or_equiv
_atom_site_adp_type
_atom_site_occupancy
_atom_site_calc_flag
_atom_site_refinement_flags_posn
Cd1 Cd 0.816229(19) 0.90476(2) 0.961974(11) 0.02396(8) Uani 1 d .
Cd2 Cd 0.942850(19) 1.36581(2) 0.989453(11) 0.02338(8) Uani 1 d .
Cl11 Cl 1.10048(8) 1.24299(8) 0.82143(4) 0.0356(2) Uani 1 d .
Cl9 Cl 0.96335(8) 1.07150(9) 0.70754(4) 0.0393(2) Uani 1 d .
Cl12 Cl 1.18263(8) 1.00129(8) 0.86934(5) 0.0403(2) Uani 1 d .
Cl10 Cl 0.83170(8) 1.22910(9) 0.72716(4) 0.0427(3) Uani 1 d .
Cl7 Cl 0.97324(9) 0.83558(7) 0.82339(5) 0.0421(2) Uani 1 d .
Cl1 Cl 0.61861(8) 0.81224(8) 0.79815(5) 0.0454(3) Uani 1 d .
Cl8 Cl 0.75997(9) 0.96593(10) 0.73446(5) 0.0481(3) Uani 1 d .
Cl4 Cl 0.47690(7) 0.60425(9) 0.70992(4) 0.0429(3) Uani 1 d .
Cl2 Cl 0.67155(9) 0.65235(10) 0.70084(5) 0.0497(3) Uani 1 d .
Cl5 Cl 0.56519(9) 0.40475(9) 0.84911(5) 0.0497(3) Uani 1 d .
Cl3 Cl 0.64593(9) 0.39308(9) 0.74315(5) 0.0486(3) Uani 1 d .
Cl6 Cl 0.54107(10) 0.66168(10) 0.87940(6) 0.0537(3) Uani 1 d .
O5 O 0.74121(19) 1.0345(2) 0.88047(11) 0.0332(6) Uani 1 d .
O2 O 0.93582(19) 0.6616(2) 0.91899(11) 0.0324(6) Uani 1 d .
O8 O 1.09917(19) 1.1513(2) 0.94375(11) 0.0299(6) Uani 1 d .
O9 O 0.9259(2) 1.5357(2) 1.02970(11) 0.0339(6) Uani 1 d .
O7 O 0.9505(2) 1.20369(19) 0.95037(11) 0.0286(6) Uani 1 d .
O6 O 0.90097(19) 0.9667(2) 0.90673(11) 0.0294(6) Uani 1 d .
O1W O 0.8881(2) 1.0584(2) 1.01591(11) 0.0319(6) Uani 1 d .
H1WA H 0.8423 1.0884 1.0270 0.048 Uiso 1 d R
H1WB H 0.9043 1.1038 0.9947 0.048 Uiso 1 d R
O3 O 0.8255(2) 0.4460(2) 0.90575(12) 0.0351(6) Uani 1 d .
O4 O 0.9401(2) 0.4381(2) 0.86390(12) 0.0401(7) Uani 1 d .
O1 O 0.7929(2) 0.7384(2) 0.92363(12) 0.0392(7) Uani 1 d .
N2 N 0.1949(2) 0.7097(2) 0.99568(13) 0.0263(7) Uani 1 d .
N1 N 0.6572(2) 0.8919(2) 0.97043(13) 0.0277(7) Uani 1 d .
C17 C 0.9181(3) 1.1210(3) 0.75916(15) 0.0276(8) Uani 1 d .
C29 C 0.3620(3) 0.7991(3) 1.03785(16) 0.0301(8) Uani 1 d .
H29 H 0.4153 0.8290 1.0709 0.036 Uiso 1 calc R
C28 C 0.2741(3) 0.7539(3) 1.04143(16) 0.0285(8) Uani 1 d .
H28 H 0.2697 0.7541 1.0775 0.034 Uiso 1 calc R
C19 C 0.8698(3) 1.0349(3) 0.78523(15) 0.0267(8) Uani 1 d .
C22 C 0.4685(3) 0.8382(3) 0.97982(16) 0.0278(8) Uani 1 d .
C16 C 1.0521(3) 1.0346(3) 0.83625(15) 0.0244(7) Uani 1 d .
C25 C 0.3707(3) 0.7997(3) 0.98449(16) 0.0271(8) Uani 1 d .
C6 C 0.6134(3) 0.5116(3) 0.82744(16) 0.0282(8) Uani 1 d .
C11 C 0.8268(3) 1.0289(3) 0.87586(15) 0.0247(8) Uani 1 d .
C8 C 0.6666(3) 0.5095(3) 0.78490(15) 0.0263(8) Uani 1 d .
C21 C 0.4676(3) 0.8917(3) 0.93152(17) 0.0322(9) Uani 1 d .
H21 H 0.4031 0.9101 0.9010 0.039 Uiso 1 calc R
C15 C 1.0087(3) 1.1462(3) 0.82019(15) 0.0228(7) Uani 1 d .
C7 C 0.6168(3) 0.6117(3) 0.75049(16) 0.0311(8) Uani 1 d .
C24 C 0.6591(3) 0.8422(3) 1.01790(17) 0.0341(9) Uani 1 d .
H24 H 0.7246 0.8251 1.0479 0.041 Uiso 1 calc R
C23 C 0.5670(3) 0.8154(3) 1.02403(17) 0.0355(9) Uani 1 d .
H23 H 0.5714 0.7819 1.0580 0.043 Uiso 1 calc R
C18 C 0.9704(3) 0.9691(3) 0.81662(16) 0.0270(8) Uani 1 d .
C20 C 0.5623(3) 0.9178(3) 0.92851(17) 0.0317(8) Uani 1 d .
H20 H 0.5601 0.9550 0.8960 0.038 Uiso 1 calc R
C9 C 0.7855(3) 0.5408(3) 0.81653(15) 0.0254(8) Uani 1 d .
H9 H 0.8150 0.5413 0.7870 0.030 Uiso 1 calc R
C14 C 1.0039(3) 1.1764(3) 0.92187(15) 0.0225(7) Uani 1 d .
C2 C 0.7771(3) 0.6586(3) 0.83354(15) 0.0237(7) Uani 1 d .
H2 H 0.8055 0.7022 0.8109 0.028 Uiso 1 calc R
C5 C 0.6050(3) 0.6122(3) 0.83973(16) 0.0291(8) Uani 1 d .
C10 C 0.8551(3) 0.4683(3) 0.86590(16) 0.0269(8) Uani 1 d .
C12 C 0.8446(3) 1.0994(3) 0.83097(15) 0.0250(7) Uani 1 d .
H12 H 0.7800 1.1412 0.8101 0.030 Uiso 1 calc R
C1 C 0.8398(3) 0.6884(3) 0.89799(15) 0.0259(8) Uani 1 d .
C13 C 0.9426(3) 1.1766(3) 0.85549(14) 0.0217(7) Uani 1 d .
H13 H 0.9155 1.2485 0.8438 0.026 Uiso 1 calc R
C26 C 0.2865(3) 0.7572(3) 0.93659(17) 0.0337(9) Uani 1 d .
H26 H 0.2879 0.7580 0.8998 0.040 Uiso 1 calc R
C3 C 0.6546(3) 0.6787(3) 0.80724(16) 0.0264(8) Uani 1 d .
C27 C 0.2004(3) 0.7137(3) 0.94360(16) 0.0313(8) Uani 1 d .
H27 H 0.1443 0.6862 0.9109 0.038 Uiso 1 calc R
O10 O 0.7390(6) 1.6040(5) 1.0082(3) 0.141(2) Uiso 1 d .
H10 H 0.7926 1.5671 1.0177 0.212 Uiso 1 calc GR
C4 C 0.6542(9) 1.5432(9) 1.0150(5) 0.158(4) Uiso 1 d .
H4A H 0.5855 1.5778 0.9958 0.189 Uiso 1 calc R
H4B H 0.6495 1.4719 0.9998 0.189 Uiso 1 calc R
C1A C 0.6908(9) 1.5436(10) 1.0780(5) 0.173(4) Uiso 1 d .
H1AA H 0.6496 1.4941 1.0891 0.259 Uiso 1 calc GR
H1AB H 0.6826 1.6133 1.0908 0.259 Uiso 1 calc GR
H1AC H 0.7646 1.5237 1.0959 0.259 Uiso 1 calc GR

loop_
_atom_site_aniso_label
_atom_site_aniso_U_11
_atom_site_aniso_U_22
_atom_site_aniso_U_33
_atom_site_aniso_U_23
_atom_site_aniso_U_13
_atom_site_aniso_U_12
Cd1 0.02198(13) 0.02855(15) 0.02392(14) 0.00066(10) 0.01207(11) -0.00248(10)
Cd2 0.01985(13) 0.02339(14) 0.02622(14) -0.00019(10) 0.00885(11) -0.00189(10)
Cl11 0.0375(5) 0.0351(5) 0.0404(5) 0.0037(4) 0.0224(5) -0.0089(4)
Cl9 0.0468(6) 0.0536(6) 0.0250(5) -0.0035(4) 0.0224(5) -0.0040(5)
Cl12 0.0285(5) 0.0430(6) 0.0500(6) 0.0028(5) 0.0169(5) 0.0100(4)
Cl10 0.0415(6) 0.0543(6) 0.0305(5) 0.0181(5) 0.0132(5) 0.0137(5)
Cl7 0.0574(6) 0.0246(5) 0.0533(6) -0.0061(4) 0.0321(6) -0.0035(4)
Cl1 0.0390(6) 0.0309(5) 0.0594(7) 0.0110(5) 0.0135(5) 0.0096(4)
Cl8 0.0409(6) 0.0673(7) 0.0319(5) -0.0144(5) 0.0108(5) -0.0231(5)
Cl4 0.0216(4) 0.0605(7) 0.0350(5) 0.0000(5) 0.0000(4) 0.0014(4)
Cl2 0.0411(6) 0.0795(8) 0.0291(5) 0.0137(5) 0.0151(5) 0.0014(5)
Cl5 0.0485(6) 0.0416(6) 0.0605(7) 0.0078(5) 0.0240(6) -0.0144(5)
Cl3 0.0390(6) 0.0476(6) 0.0531(7) -0.0268(5) 0.0129(5) -0.0064(5)
Cl6 0.0560(7) 0.0591(7) 0.0654(8) -0.0139(6) 0.0443(6) -0.0034(6)
O5 0.0239(13) 0.0484(16) 0.0317(14) 0.0056(12) 0.0158(12) -0.0020(12)
O2 0.0238(13) 0.0369(15) 0.0275(14) -0.0012(11) 0.0016(11) -0.0010(11)
O8 0.0239(13) 0.0414(15) 0.0232(13) 0.0016(11) 0.0085(11) 0.0008(11)
O9 0.0330(14) 0.0327(14) 0.0353(15) -0.0015(12) 0.0135(12) 0.0005(12)
O7 0.0368(14) 0.0263(13) 0.0308(14) -0.0059(11) 0.0221(12) -0.0035(11)
O6 0.0294(13) 0.0345(14) 0.0277(14) 0.0078(11) 0.0153(12) 0.0040(11)
O1W 0.0369(14) 0.0311(14) 0.0331(14) -0.0003(11) 0.0198(12) -0.0007(12)
O3 0.0284(14) 0.0383(15) 0.0339(15) 0.0098(12) 0.0082(12) -0.0004(12)
O4 0.0339(15) 0.0463(17) 0.0398(16) -0.0006(13) 0.0148(13) 0.0152(13)
O1 0.0397(16) 0.0387(16) 0.0380(16) -0.0128(13) 0.0149(13) -0.0021(13)
N2 0.0217(15) 0.0284(16) 0.0308(17) 0.0000(13) 0.0130(14) -0.0014(12)
N1 0.0245(16) 0.0299(16) 0.0323(17) -0.0006(13) 0.0152(14) -0.0034(13)
C17 0.0290(19) 0.035(2) 0.0217(18) 0.0025(15) 0.0132(16) 0.0029(16)
C29 0.0220(18) 0.041(2) 0.027(2) -0.0040(16) 0.0095(16) -0.0049(16)
C28 0.0262(19) 0.036(2) 0.028(2) -0.0006(16) 0.0149(16) -0.0019(16)
C19 0.0264(18) 0.035(2) 0.0180(17) -0.0038(15) 0.0083(15) -0.0066(16)
C22 0.0239(18) 0.031(2) 0.031(2) -0.0037(16) 0.0138(16) -0.0033(15)
C16 0.0281(18) 0.0266(19) 0.0231(18) 0.0002(14) 0.0152(16) 0.0019(15)
C25 0.0230(18) 0.0282(19) 0.031(2) 0.0038(15) 0.0120(16) 0.0014(15)
C6 0.0221(18) 0.031(2) 0.030(2) 0.0014(16) 0.0093(16) -0.0035(15)
C11 0.0233(18) 0.0297(19) 0.0221(18) -0.0033(15) 0.0105(15) -0.0047(15)
C8 0.0209(17) 0.032(2) 0.0231(18) -0.0061(15) 0.0065(15) -0.0011(15)
C21 0.0233(18) 0.041(2) 0.033(2) 0.0054(17) 0.0121(17) 0.0037(16)
C15 0.0253(18) 0.0265(18) 0.0208(17) 0.0017(14) 0.0136(15) -0.0009(14)
C7 0.0225(18) 0.042(2) 0.0254(19) 0.0017(16) 0.0064(16) 0.0007(16)
C24 0.0232(19) 0.049(2) 0.029(2) 0.0060(18) 0.0099(17) -0.0030(17)
C23 0.027(2) 0.050(3) 0.032(2) 0.0062(18) 0.0152(18) -0.0049(18)
C18 0.036(2) 0.0252(18) 0.0267(19) -0.0014(15) 0.0203(17) -0.0002(16)
C20 0.033(2) 0.032(2) 0.033(2) 0.0072(17) 0.0168(18) 0.0024(17)
C9 0.0222(17) 0.0306(19) 0.0224(18) -0.0009(15) 0.0083(15) 0.0006(15)
C14 0.0303(19) 0.0166(16) 0.0235(18) 0.0001(14) 0.0141(16) -0.0041(14)
C2 0.0217(17) 0.0262(18) 0.0213(18) 0.0030(14) 0.0068(15) -0.0024(14)
C5 0.0249(18) 0.035(2) 0.028(2) 0.0006(16) 0.0114(16) 0.0019(16)
C10 0.0273(19) 0.0208(18) 0.0265(19) -0.0049(15) 0.0048(16) -0.0029(15)
C12 0.0209(17) 0.034(2) 0.0202(18) 0.0028(15) 0.0084(15) 0.0025(15)
C1 0.0271(19) 0.0206(18) 0.0267(19) 0.0020(15) 0.0079(16) -0.0068(15)
C13 0.0246(17) 0.0211(17) 0.0214(17) 0.0031(14) 0.0115(15) 0.0021(14)
C26 0.029(2) 0.047(2) 0.027(2) 0.0008(17) 0.0134(17) -0.0038(18)
C3 0.0231(18) 0.0252(18) 0.0273(19) 0.0021(15) 0.0067(16) 0.0027(15)
C27 0.0242(19) 0.039(2) 0.027(2) -0.0038(16) 0.0071(16) -0.0051(16)

loop_
_atom_type_symbol
_atom_type_description
_atom_type_scat_dispersion_real
_atom_type_scat_dispersion_imag
_atom_type_scat_source
C C 0.0033 0.0016 'International Tables Vol C Tables 4.2.6.8 and 6.1.1.4'
H H 0.0000 0.0000 'International Tables Vol C Tables 4.2.6.8 and 6.1.1.4'
Cd Cd -0.8075 1.2024 'International Tables Vol C Tables 4.2.6.8 and 6.1.1.4'
Cl Cl 0.1484 0.1585 'International Tables Vol C Tables 4.2.6.8 and 6.1.1.4'
N N 0.0061 0.0033 'International Tables Vol C Tables 4.2.6.8 and 6.1.1.4'
O O 0.0106 0.0060 'International Tables Vol C Tables 4.2.6.8 and 6.1.1.4'

loop_
_geom_angle_atom_site_label_1
_geom_angle_atom_site_label_2
_geom_angle_atom_site_label_3
_geom_angle
_geom_angle_site_symmetry_1
_geom_angle_site_symmetry_3
O8 Cd1 O5 156.90(9) 3_777 .
O8 Cd1 O6 124.41(9) 3_777 .
O8 Cd1 O1W 75.29(9) 3_777 .
O8 Cd1 O1 94.16(10) 3_777 .
O8 Cd1 N1 88.89(10) 3_777 .
O6 Cd1 O5 54.55(8) . .
O6 Cd1 O1W 82.26(9) . .
O6 Cd1 N1 145.81(10) . .
O1W Cd1 O5 81.93(9) . .
O1 Cd1 O5 108.92(10) . .
O1 Cd1 O6 94.53(10) . .
O1 Cd1 O1W 164.14(10) . .
O1 Cd1 N1 90.00(10) . .
N1 Cd1 O5 91.97(9) . .
N1 Cd1 O1W 101.41(10) . .
O2 Cd2 O9 82.55(9) 3_777 .
O2 Cd2 O9 88.85(9) 3_777 3_787
O2 Cd2 O7 98.79(9) 3_777 .
O2 Cd2 O3 162.45(10) 3_777 1_565
O2 Cd2 N2 94.98(10) 3_777 3_677
O9 Cd2 O9 80.48(9) 3_787 .
O7 Cd2 O9 177.28(9) . .
O7 Cd2 O9 101.88(9) . 3_787
O3 Cd2 O9 83.82(9) 1_565 3_787
O3 Cd2 O9 80.53(10) 1_565 .
O3 Cd2 O7 98.31(10) 1_565 .
O3 Cd2 N2 90.85(10) 1_565 3_677
N2 Cd2 O9 94.16(10) 3_677 .
N2 Cd2 O9 172.97(10) 3_677 3_787
N2 Cd2 O7 83.38(9) 3_677 .
C11 O5 Cd1 87.1(2) . .
C1 O2 Cd2 133.2(2) . 3_777
C14 O8 Cd1 122.3(2) . 3_777
Cd2 O9 Cd2 99.52(9) 3_787 .
C14 O7 Cd2 128.6(2) . .
C11 O6 Cd1 95.6(2) . .
Cd1 O1W H1WA 110.8 . .
Cd1 O1W H1WB 110.3 . .
H1WA O1W H1WB 108.1 . .
C10 O3 Cd2 119.3(2) . 1_545
C1 O1 Cd1 131.9(2) . .
C28 N2 Cd2 118.3(2) . 3_677
C28 N2 C27 117.7(3) . .
C27 N2 Cd2 124.1(2) . 3_677
C24 N1 Cd1 116.6(2) . .
C20 N1 Cd1 124.9(2) . .
C20 N1 C24 117.9(3) . .
Cl9 C17 Cl10 108.46(19) . .
C19 C17 Cl9 113.7(3) . .
C19 C17 Cl10 114.0(2) . .
C19 C17 C15 92.3(3) . .
C15 C17 Cl9 114.1(2) . .
C15 C17 Cl10 113.8(2) . .
C28 C29 H29 120.2 . .
C28 C29 C25 119.6(3) . .
C25 C29 H29 120.2 . .
N2 C28 C29 123.2(3) . .
N2 C28 H28 118.4 . .
C29 C28 H28 118.4 . .
C17 C19 Cl8 115.8(2) . .
C17 C19 C12 101.9(3) . .
C18 C19 Cl8 115.5(3) . .
C18 C19 C17 98.2(3) . .
C18 C19 C12 109.7(3) . .
C12 C19 Cl8 113.9(2) . .
C21 C22 C25 123.4(3) . .
C23 C22 C25 119.4(3) . .
C23 C22 C21 117.0(3) . .
C15 C16 Cl12 125.6(3) . .
C18 C16 Cl12 126.7(3) . .
C18 C16 C15 107.6(3) . .
C29 C25 C22 121.3(3) . .
C26 C25 C29 117.1(3) . .
C26 C25 C22 121.4(3) . .
C8 C6 Cl5 125.3(3) . .
C5 C6 Cl5 127.4(3) . .
C5 C6 C8 107.1(3) . .
O5 C11 O6 122.6(3) . .
O5 C11 C12 119.0(3) . .
O6 C11 C12 118.4(3) . .
C6 C8 Cl3 115.2(3) . .
C6 C8 C7 98.3(3) . .
C6 C8 C9 110.6(3) . .
C7 C8 Cl3 116.2(3) . .
C7 C8 C9 101.7(3) . .
C9 C8 Cl3 113.3(2) . .
C22 C21 H21 120.0 . .
C20 C21 C22 120.0(4) . .
C20 C21 H21 120.0 . .
C17 C15 Cl11 116.1(2) . .
C17 C15 C13 100.9(3) . .
C16 C15 Cl11 116.2(2) . .
C16 C15 C17 98.0(3) . .
C16 C15 C13 109.7(3) . .
C13 C15 Cl11 113.9(2) . .
Cl4 C7 Cl2 106.9(2) . .
C8 C7 Cl4 113.7(3) . .
C8 C7 Cl2 114.4(3) . .
C8 C7 C3 92.4(3) . .
C3 C7 Cl4 115.4(3) . .
C3 C7 Cl2 113.9(3) . .
N1 C24 H24 118.9 . .
N1 C24 C23 122.3(4) . .
C23 C24 H24 118.9 . .
C22 C23 C24 120.1(4) . .
C22 C23 H23 119.9 . .
C24 C23 H23 119.9 . .
C19 C18 Cl7 124.9(3) . .
C16 C18 Cl7 127.4(3) . .
C16 C18 C19 107.7(3) . .
N1 C20 C21 122.6(3) . .
N1 C20 H20 118.7 . .
C21 C20 H20 118.7 . .
C8 C9 H9 107.4 . .
C8 C9 C2 101.6(3) . .
C2 C9 H9 107.4 . .
C10 C9 C8 116.2(3) . .
C10 C9 H9 107.4 . .
C10 C9 C2 116.4(3) . .
O8 C14 O7 125.3(3) . .
O8 C14 C13 119.5(3) . .
O7 C14 C13 115.2(3) . .
C9 C2 H2 106.6 . .
C1 C2 C9 116.6(3) . .
C1 C2 H2 106.6 . .
C1 C2 C3 116.5(3) . .
C3 C2 C9 103.2(3) . .
C3 C2 H2 106.6 . .
C6 C5 Cl6 127.3(3) . .
C6 C5 C3 107.8(3) . .
C3 C5 Cl6 124.7(3) . .
O3 C10 C9 118.6(3) . .
O4 C10 O3 125.4(3) . .
O4 C10 C9 116.0(3) . .
C19 C12 H12 108.6 . .
C19 C12 C13 101.3(3) . .
C11 C12 C19 112.8(3) . .
C11 C12 H12 108.6 . .
C11 C12 C13 116.6(3) . .
C13 C12 H12 108.6 . .
O2 C1 O1 126.9(3) . .
O2 C1 C2 114.5(3) . .
O1 C1 C2 118.6(3) . .
C15 C13 C12 103.6(3) . .
C15 C13 H13 107.4 . .
C14 C13 C15 115.4(3) . .
C14 C13 C12 115.1(3) . .
C14 C13 H13 107.4 . .
C12 C13 H13 107.4 . .
C25 C26 H26 120.1 . .
C27 C26 C25 119.9(3) . .
C27 C26 H26 120.1 . .
C7 C3 Cl1 116.1(3) . .
C7 C3 C2 101.1(3) . .
C2 C3 Cl1 114.3(2) . .
C5 C3 Cl1 116.1(3) . .
C5 C3 C7 97.7(3) . .
C5 C3 C2 109.4(3) . .
N2 C27 C26 122.5(3) . .
N2 C27 H27 118.8 . .
C26 C27 H27 118.8 . .
C4 O10 H10 109.5 . .
O10 C4 H4A 111.6 . .
O10 C4 H4B 111.6 . .
H4A C4 H4B 109.4 . .
C1A C4 O10 101.0(9) . .
C1A C4 H4A 111.6 . .
C1A C4 H4B 111.6 . .
C4 C1A H1AA 109.5 . .
C4 C1A H1AB 109.5 . .
C4 C1A H1AC 109.5 . .
H1AA C1A H1AB 109.5 . .
H1AA C1A H1AC 109.5 . .
H1AB C1A H1AC 109.5 . .

loop_
_geom_bond_atom_site_label_1
_geom_bond_atom_site_label_2
_geom_bond_distance
_geom_bond_site_symmetry_2
Cd1 O5 2.486(3) .
Cd1 O8 2.272(2) 3_777
Cd1 O6 2.287(2) .
Cd1 O1W 2.339(3) .
Cd1 O1 2.279(3) .
Cd1 N1 2.294(3) .
Cd2 O2 2.236(2) 3_777
Cd2 O9 2.402(3) 3_787
Cd2 O9 2.424(3) .
Cd2 O7 2.292(2) .
Cd2 O3 2.287(3) 1_565
Cd2 N2 2.288(3) 3_677
Cl11 C15 1.751(3) .
Cl9 C17 1.767(4) .
Cl12 C16 1.693(4) .
Cl10 C17 1.770(4) .
Cl7 C18 1.695(4) .
Cl1 C3 1.747(4) .
Cl8 C19 1.753(4) .
Cl4 C7 1.771(4) .
Cl2 C7 1.777(4) .
Cl5 C6 1.691(4) .
Cl3 C8 1.758(4) .
Cl6 C5 1.697(4) .
O5 C11 1.234(4) .
O2 Cd2 2.236(2) 3_777
O2 C1 1.252(4) .
O8 Cd1 2.272(2) 3_777
O8 C14 1.236(4) .
O9 Cd2 2.402(3) 3_787
O7 C14 1.267(4) .
O6 C11 1.267(4) .
O1W H1WA 0.8736 .
O1W H1WB 0.8724 .
O3 Cd2 2.287(3) 1_545
O3 C10 1.257(4) .
O4 C10 1.252(4) .
O1 C1 1.254(4) .
N2 Cd2 2.288(3) 3_677
N2 C28 1.335(5) .
N2 C27 1.339(5) .
N1 C24 1.335(5) .
N1 C20 1.335(5) .
C17 C19 1.554(5) .
C17 C15 1.555(5) .
C29 H29 0.9300 .
C29 C28 1.375(5) .
C29 C25 1.390(5) .
C28 H28 0.9300 .
C19 C18 1.525(5) .
C19 C12 1.558(5) .
C22 C25 1.483(5) .
C22 C21 1.381(5) .
C22 C23 1.381(5) .
C16 C15 1.519(5) .
C16 C18 1.317(5) .
C25 C26 1.386(5) .
C6 C8 1.523(5) .
C6 C5 1.324(5) .
C11 C12 1.532(5) .
C8 C7 1.546(5) .
C8 C9 1.547(5) .
C21 H21 0.9300 .
C21 C20 1.379(5) .
C15 C13 1.558(4) .
C7 C3 1.548(5) .
C24 H24 0.9300 .
C24 C23 1.382(5) .
C23 H23 0.9300 .
C20 H20 0.9300 .
C9 H9 0.9800 .
C9 C2 1.566(5) .
C9 C10 1.519(5) .
C14 C13 1.522(5) .
C2 H2 0.9800 .
C2 C1 1.530(5) .
C2 C3 1.558(5) .
C5 C3 1.515(5) .
C12 H12 0.9800 .
C12 C13 1.570(5) .
C13 H13 0.9800 .
C26 H26 0.9300 .
C26 C27 1.383(5) .
C27 H27 0.9300 .
O10 H10 0.8200 .
O10 C4 1.467(11) .
C4 H4A 0.9700 .
C4 H4B 0.9700 .
C4 C1A 1.444(13) .
C1A H1AA 0.9600 .
C1A H1AB 0.9600 .
C1A H1AC 0.9600 .

loop_
_geom_hbond_atom_site_label_D
_geom_hbond_atom_site_label_H
_geom_hbond_atom_site_label_A
_geom_hbond_distance_DH
_geom_hbond_distance_HA
_geom_hbond_distance_DA
_geom_hbond_angle_DHA
O1W H1WB O7 0.87 1.95 2.824(3) 176.3

loop_
_geom_torsion_atom_site_label_1
_geom_torsion_atom_site_label_2
_geom_torsion_atom_site_label_3
_geom_torsion_atom_site_label_4
_geom_torsion
_geom_torsion_site_symmetry_1
_geom_torsion_site_symmetry_4
Cd1 O5 C11 O6 3.3(3) . .
Cd1 O5 C11 C12 -176.9(3) . .
Cd1 O8 C14 O7 21.4(5) 3_777 .
Cd1 O8 C14 C13 -159.1(2) 3_777 .
Cd1 O6 C11 O5 -3.6(4) . .
Cd1 O6 C11 C12 176.6(3) . .
Cd1 O1 C1 O2 63.2(5) . .
Cd1 O1 C1 C2 -114.6(3) . .
Cd1 N1 C24 C23 -170.2(3) . .
Cd1 N1 C20 C21 168.3(3) . .
Cd2 O2 C1 O1 23.8(5) 3_777 .
Cd2 O2 C1 C2 -158.4(2) 3_777 .
Cd2 O7 C14 O8 81.6(4) . .
Cd2 O7 C14 C13 -97.8(3) . .
Cd2 O3 C10 O4 10.1(5) 1_545 .
Cd2 O3 C10 C9 -167.7(2) 1_545 .
Cd2 N2 C28 C29 178.3(3) 3_677 .
Cd2 N2 C27 C26 -178.0(3) 3_677 .
Cl11 C15 C13 C14 -71.5(3) . .
Cl11 C15 C13 C12 161.7(2) . .
Cl9 C17 C19 Cl8 -59.3(3) . .
Cl9 C17 C19 C18 64.3(3) . .
Cl9 C17 C19 C12 176.5(2) . .
Cl9 C17 C15 Cl11 61.5(3) . .
Cl9 C17 C15 C16 -63.0(3) . .
Cl9 C17 C15 C13 -174.9(2) . .
Cl12 C16 C15 Cl11 14.7(4) . .
Cl12 C16 C15 C17 139.1(3) . .
Cl12 C16 C15 C13 -116.3(3) . .
Cl12 C16 C18 Cl7 4.7(5) . .
Cl12 C16 C18 C19 -174.7(3) . .
Cl10 C17 C19 Cl8 65.7(3) . .
Cl10 C17 C19 C18 -170.7(2) . .
Cl10 C17 C19 C12 -58.5(3) . .
Cl10 C17 C15 Cl11 -63.7(3) . .
Cl10 C17 C15 C16 171.8(2) . .
Cl10 C17 C15 C13 59.9(3) . .
Cl8 C19 C18 Cl7 -20.9(4) . .
Cl8 C19 C18 C16 158.4(3) . .
Cl8 C19 C12 C11 71.6(3) . .
Cl8 C19 C12 C13 -163.1(2) . .
Cl4 C7 C3 Cl1 -60.9(3) . .
Cl4 C7 C3 C2 174.8(2) . .
Cl4 C7 C3 C5 63.2(3) . .
Cl2 C7 C3 Cl1 63.3(3) . .
Cl2 C7 C3 C2 -61.0(3) . .
Cl2 C7 C3 C5 -172.7(2) . .
Cl5 C6 C8 Cl3 16.0(4) . .
Cl5 C6 C8 C7 140.1(3) . .
Cl5 C6 C8 C9 -114.0(3) . .
Cl5 C6 C5 Cl6 -1.5(6) . .
Cl5 C6 C5 C3 -176.4(3) . .
Cl3 C8 C7 Cl4 58.2(3) . .
Cl3 C8 C7 Cl2 -65.0(3) . .
Cl3 C8 C7 C3 177.3(2) . .
Cl3 C8 C9 C2 164.2(2) . .
Cl3 C8 C9 C10 -68.5(4) . .
Cl6 C5 C3 Cl1 -13.8(4) . .
Cl6 C5 C3 C7 -137.8(3) . .
Cl6 C5 C3 C2 117.4(3) . .
O5 Cd1 O6 C11 1.83(19) . .
O5 Cd1 O1 C1 75.4(3) . .
O5 Cd1 N1 C24 -168.2(3) . .
O5 Cd1 N1 C20 20.8(3) . .
O5 C11 C12 C19 -121.7(3) . .
O5 C11 C12 C13 121.7(4) . .
O2 Cd2 O9 Cd2 90.08(10) 3_777 3_787
O2 Cd2 O7 C14 -95.8(3) 3_777 .
O8 Cd1 O5 C11 93.8(3) 3_777 .
O8 Cd1 O6 C11 -149.9(2) 3_777 .
O8 Cd1 O1 C1 -103.7(3) 3_777 .
O8 Cd1 N1 C24 -11.3(3) 3_777 .
O8 Cd1 N1 C20 177.7(3) 3_777 .
O8 C14 C13 C15 -1.1(4) . .
O8 C14 C13 C12 119.6(3) . .
O9 Cd2 O9 Cd2 0.0 3_787 3_787
O9 Cd2 O7 C14 144.9(18) . .
O9 Cd2 O7 C14 -5.2(3) 3_787 .
O7 Cd2 O9 Cd2 -150.3(18) . 3_787
O7 C14 C13 C15 178.4(3) . .
O7 C14 C13 C12 -61.0(4) . .
O6 Cd1 O5 C11 -1.9(2) . .
O6 Cd1 O1 C1 21.4(3) . .
O6 Cd1 N1 C24 -179.0(2) . .
O6 Cd1 N1 C20 9.9(4) . .
O6 C11 C12 C19 58.1(4) . .
O6 C11 C12 C13 -58.4(4) . .
O1W Cd1 O5 C11 84.3(2) . .
O1W Cd1 O6 C11 -83.7(2) . .
O1W Cd1 O1 C1 -56.2(5) . .
O1W Cd1 N1 C24 -86.0(3) . .
O1W Cd1 N1 C20 102.9(3) . .
O3 Cd2 O9 Cd2 -85.26(10) 1_565 3_787
O3 Cd2 O7 C14 80.2(3) 1_565 .
O1 Cd1 O5 C11 -83.7(2) . .
O1 Cd1 O6 C11 111.9(2) . .
O1 Cd1 N1 C24 82.9(3) . .
O1 Cd1 N1 C20 -88.2(3) . .
N2 Cd2 O9 Cd2 -175.43(10) 3_677 3_787
N2 Cd2 O7 C14 170.1(3) 3_677 .
N1 Cd1 O5 C11 -174.4(2) . .
N1 Cd1 O6 C11 15.2(3) . .
N1 Cd1 O1 C1 167.4(3) . .
N1 C24 C23 C22 1.1(6) . .
C17 C19 C18 Cl7 -144.6(3) . .
C17 C19 C18 C16 34.7(3) . .
C17 C19 C12 C11 -163.0(3) . .
C17 C19 C12 C13 -37.6(3) . .
C17 C15 C13 C14 163.4(3) . .
C17 C15 C13 C12 36.6(3) . .
C29 C25 C26 C27 -2.0(6) . .
C28 N2 C27 C26 2.9(6) . .
C28 C29 C25 C22 -174.1(3) . .
C28 C29 C25 C26 2.4(6) . .
C19 C17 C15 Cl11 178.8(2) . .
C19 C17 C15 C16 54.3(3) . .
C19 C17 C15 C13 -57.6(3) . .
C19 C12 C13 C15 0.5(3) . .
C19 C12 C13 C14 -126.5(3) . .
C22 C25 C26 C27 174.5(3) . .
C22 C21 C20 N1 1.2(6) . .
C16 C15 C13 C14 60.7(4) . .
C16 C15 C13 C12 -66.0(3) . .
C25 C29 C28 N2 -0.1(6) . .
C25 C22 C21 C20 -175.0(4) . .
C25 C22 C23 C24 174.0(4) . .
C25 C26 C27 N2 -0.6(6) . .
C6 C8 C7 Cl4 -65.2(3) . .
C6 C8 C7 Cl2 171.6(2) . .
C6 C8 C7 C3 53.9(3) . .
C6 C8 C9 C2 -64.9(3) . .
C6 C8 C9 C10 62.4(4) . .
C6 C5 C3 Cl1 161.3(3) . .
C6 C5 C3 C7 37.2(4) . .
C6 C5 C3 C2 -67.5(4) . .
C11 C12 C13 C15 123.3(3) . .
C11 C12 C13 C14 -3.7(4) . .
C8 C6 C5 Cl6 173.4(3) . .
C8 C6 C5 C3 -1.5(4) . .
C8 C7 C3 Cl1 -178.6(2) . .
C8 C7 C3 C2 57.1(3) . .
C8 C7 C3 C5 -54.6(3) . .
C8 C9 C2 C1 127.2(3) . .
C8 C9 C2 C3 -1.9(3) . .
C8 C9 C10 O3 -52.0(4) . .
C8 C9 C10 O4 129.9(3) . .
C21 C22 C25 C29 -145.2(4) . .
C21 C22 C25 C26 38.5(6) . .
C21 C22 C23 C24 -2.4(6) . .
C15 C17 C19 Cl8 -176.9(2) . .
C15 C17 C19 C18 -53.4(3) . .
C15 C17 C19 C12 58.9(3) . .
C15 C16 C18 Cl7 -179.1(3) . .
C15 C16 C18 C19 1.5(4) . .
C7 C8 C9 C2 38.7(3) . .
C7 C8 C9 C10 166.0(3) . .
C24 N1 C20 C21 -2.6(6) . .
C23 C22 C25 C29 38.6(5) . .
C23 C22 C25 C26 -137.7(4) . .
C23 C22 C21 C20 1.3(6) . .
C18 C19 C12 C11 -59.7(4) . .
C18 C19 C12 C13 65.7(3) . .
C18 C16 C15 Cl11 -161.6(3) . .
C18 C16 C15 C17 -37.2(3) . .
C18 C16 C15 C13 67.4(4) . .
C20 N1 C24 C23 1.5(6) . .
C9 C8 C7 Cl4 -178.3(2) . .
C9 C8 C7 Cl2 58.5(3) . .
C9 C8 C7 C3 -59.2(3) . .
C9 C2 C1 O2 50.9(4) . .
C9 C2 C1 O1 -131.0(3) . .
C9 C2 C3 Cl1 -160.8(2) . .
C9 C2 C3 C7 -35.3(3) . .
C9 C2 C3 C5 67.1(3) . .
C2 C9 C10 O3 67.5(4) . .
C2 C9 C10 O4 -110.5(4) . .
C5 C6 C8 Cl3 -159.1(3) . .
C5 C6 C8 C7 -34.9(4) . .
C5 C6 C8 C9 71.0(4) . .
C10 C9 C2 C1 0.0(4) . .
C10 C9 C2 C3 -129.1(3) . .
C12 C19 C18 Cl7 109.5(3) . .
C12 C19 C18 C16 -71.1(4) . .
C1 C2 C3 Cl1 70.1(4) . .
C1 C2 C3 C7 -164.5(3) . .
C1 C2 C3 C5 -62.1(4) . .
C3 C2 C1 O2 173.4(3) . .
C3 C2 C1 O1 -8.6(5) . .
C27 N2 C28 C29 -2.6(5) . .
